data_7045480
loop_
_publ_author_name
'Tay, Aaron Chin Yit'
'Frogley, Benjamin J.'
'Ware, David C.'
'Brothers, Penelope J.'

_publ_section_title
;
 Boron calixphyrin complexes: exploring the coordination chemistry of a
 BODIPY/porphyrin hybrid.
;
_journal_issue 10
_journal_name_full 'Dalton transactions (Cambridge, England : 2003)'
_journal_page_first 3388
_journal_page_last 3399
_journal_paper_doi 10.1039/c7dt04575a
_journal_volume 47
_journal_year 2018
_chemical_formula_moiety 'C38 H36 B F2 N4, B F4, C H Cl3, 0.5(C H Cl3)'
_chemical_formula_sum 'C39.5 H37.5 B2 Cl4.5 F6 N4'
_chemical_formula_weight 863.38
_space_group_crystal_system orthorhombic
_space_group_IT_number 56
_space_group_name_Hall '-P 2ab 2ac'
_space_group_name_H-M_alt 'P c c n'
_symmetry_space_group_name_Hall '-P 2ab 2ac'
_symmetry_space_group_name_H-M 'P c c n'
_atom_sites_solution_hydrogens geom
_audit_creation_method SHELXL-2014/7
_audit_update_record
;
2018-01-14 deposited with the CCDC.
2018-01-31 downloaded from the CCDC.
;
_cell_angle_alpha 90
_cell_angle_beta 90
_cell_angle_gamma 90
_cell_formula_units_Z 8
_cell_length_a 21.5460(9)
_cell_length_b 31.9600(12)
_cell_length_c 11.6400(4)
_cell_measurement_reflns_used 109808
_cell_measurement_temperature 99(2)
_cell_measurement_theta_max 27.950
_cell_measurement_theta_min 1.274
_cell_volume 8015.4(5)
_computing_cell_refinement 'SAINT (Siemens, 1995)'
_computing_data_collection 'SMART (Siemens, 1995)'
_computing_data_reduction SAINT
_computing_molecular_graphics 'Ortep-III (Burnett & Johnson, 1996)'
_computing_publication_material 'SHELXTL (Sheldrick, 2008)'
_computing_structure_refinement 'SHELXL-2014/7 (Sheldrick, 2014)'
_computing_structure_solution 'SHELXS-2014/7 (Sheldrick, 2014)'
_diffrn_ambient_temperature 99(2)
_diffrn_measured_fraction_theta_full 1.000
_diffrn_measured_fraction_theta_max 0.991
_diffrn_measurement_device_type 'Siemens SMART CCD'
_diffrn_measurement_method 'Area detector \w scans'
_diffrn_radiation_type MoK\a
_diffrn_radiation_wavelength 0.71073
_diffrn_reflns_av_R_equivalents 0.1654
_diffrn_reflns_av_unetI/netI 0.1114
_diffrn_reflns_Laue_measured_fraction_full 1.000
_diffrn_reflns_Laue_measured_fraction_max 0.991
_diffrn_reflns_limit_h_max 28
_diffrn_reflns_limit_h_min -28
_diffrn_reflns_limit_k_max 42
_diffrn_reflns_limit_k_min -42
_diffrn_reflns_limit_l_max 15
_diffrn_reflns_limit_l_min -15
_diffrn_reflns_number 109808
_diffrn_reflns_point_group_measured_fraction_full 1.000
_diffrn_reflns_point_group_measured_fraction_max 0.991
_diffrn_reflns_theta_full 25.242
_diffrn_reflns_theta_max 27.950
_diffrn_reflns_theta_min 1.274
_exptl_absorpt_coefficient_mu 0.392
_exptl_absorpt_correction_T_max 1.0
_exptl_absorpt_correction_T_min 0.815050
_exptl_absorpt_correction_type multi-scan
_exptl_absorpt_process_details 'SADABS; Sheldrick, 1996'
_exptl_crystal_colour Black
_exptl_crystal_density_diffrn 1.431
_exptl_crystal_description needle
_exptl_crystal_F_000 3544
_exptl_crystal_size_max 0.44
_exptl_crystal_size_mid 0.05
_exptl_crystal_size_min 0.04
_refine_diff_density_max 1.005
_refine_diff_density_min -0.952
_refine_diff_density_rms 0.092
_refine_ls_extinction_method none
_refine_ls_goodness_of_fit_ref 0.999
_refine_ls_hydrogen_treatment constr
_refine_ls_matrix_type full
_refine_ls_number_parameters 544
_refine_ls_number_reflns 9554
_refine_ls_number_restraints 53
_refine_ls_restrained_S_all 1.007
_refine_ls_R_factor_all 0.1827
_refine_ls_R_factor_gt 0.0697
_refine_ls_shift/su_max 0.000
_refine_ls_shift/su_mean 0.000
_refine_ls_structure_factor_coef Fsqd
_refine_ls_weighting_details 'w=1/[\s^2^(Fo^2^)+(0.0704P)^2^+27.3201P] where P=(Fo^2^+2Fc^2^)/3'
_refine_ls_weighting_scheme calc
_refine_ls_wR_factor_gt 0.1569
_refine_ls_wR_factor_ref 0.2183
_reflns_Friedel_coverage 0.000
_reflns_number_gt 4507
_reflns_number_total 9554
_reflns_threshold_expression 'I > 2\s(I)'
_cod_data_source_file c7dt04575a2.cif
_cod_data_source_block Compound_4a
_cod_depositor_comments 'Adding full bibliography for 7045479--7045482.cif.'
_cod_original_formula_sum 'C39.50 H37.50 B2 Cl4.50 F6 N4'
_cod_database_code 7045480
_shelx_shelxl_version_number 2014/7
_shelx_space_group_comment
;
The symmetry employed for this shelxl refinement is uniquely defined
by the following loop, which should always be used as a source of
symmetry information in preference to the above space-group names.
They are only intended as comments.
;

loop_
_space_group_symop_operation_xyz
'x, y, z'
'-x+1/2, -y+1/2, z'
'x+1/2, -y, -z+1/2'
'-x, y+1/2, -z+1/2'
'-x, -y, -z'
'x-1/2, y-1/2, -z'
'-x-1/2, y, z-1/2'
'x, -y-1/2, z-1/2'

loop_
_atom_site_label
_atom_site_type_symbol
_atom_site_fract_x
_atom_site_fract_y
_atom_site_fract_z
_atom_site_U_iso_or_equiv
_atom_site_adp_type
_atom_site_occupancy
_atom_site_site_symmetry_order
_atom_site_calc_flag
_atom_site_refinement_flags_posn
_atom_site_refinement_flags_adp
_atom_site_refinement_flags_occupancy
_atom_site_disorder_assembly
_atom_site_disorder_group
C1 C 0.51068(19) 0.69069(12) 0.5063(4) 0.0196(9) Uani 1 1 d . . . . .
C2 C 0.57133(19) 0.68465(12) 0.4632(4) 0.0226(9) Uani 1 1 d . . . . .
H2 H 0.6036 0.7040 0.4668 0.027 Uiso 1 1 calc R U . . .
C3 C 0.5747(2) 0.64538(13) 0.4149(4) 0.0254(10) Uani 1 1 d . . . . .
H3 H 0.6097 0.6330 0.3826 0.031 Uiso 1 1 calc R U . . .
C4 C 0.51532(19) 0.62762(12) 0.4238(4) 0.0208(9) Uani 1 1 d . . . . .
C5 C 0.4942(2) 0.58679(12) 0.3729(4) 0.0243(10) Uani 1 1 d . . . . .
C6 C 0.4857(2) 0.59231(14) 0.2405(4) 0.0297(10) Uani 1 1 d . . . . .
H6A H 0.4738 0.5661 0.2070 0.045 Uiso 1 1 calc R U . . .
H6B H 0.5241 0.6015 0.2071 0.045 Uiso 1 1 calc R U . . .
H6C H 0.4540 0.6128 0.2260 0.045 Uiso 1 1 calc R U . . .
C7 C 0.5444(2) 0.55318(13) 0.3947(5) 0.0339(12) Uani 1 1 d . . . . .
H7A H 0.5505 0.5498 0.4759 0.051 Uiso 1 1 calc R U . . .
H7B H 0.5827 0.5618 0.3597 0.051 Uiso 1 1 calc R U . . .
H7C H 0.5313 0.5271 0.3620 0.051 Uiso 1 1 calc R U . . .
C8 C 0.43359(19) 0.57228(12) 0.4226(4) 0.0216(9) Uani 1 1 d . . . . .
C9 C 0.4078(2) 0.53218(12) 0.4087(4) 0.0242(10) Uani 1 1 d . . . . .
H9 H 0.4267 0.5092 0.3745 0.029 Uiso 1 1 calc R U . . .
C10 C 0.3496(2) 0.53369(12) 0.4552(4) 0.0243(10) Uani 1 1 d . . . . .
H10 H 0.3212 0.5118 0.4561 0.029 Uiso 1 1 calc R U . . .
C11 C 0.33959(19) 0.57417(12) 0.5020(4) 0.0204(9) Uani 1 1 d . . . . .
C12 C 0.28637(19) 0.58358(12) 0.5671(3) 0.0190(9) Uani 1 1 d . . . . .
C13 C 0.23006(18) 0.55977(12) 0.5359(4) 0.0206(9) Uani 1 1 d . . . . .
C14 C 0.21448(19) 0.55495(12) 0.4198(4) 0.0205(9) Uani 1 1 d . . . . .
H14 H 0.2387 0.5679 0.3640 0.025 Uiso 1 1 calc R U . . .
C15 C 0.1640(2) 0.53130(12) 0.3864(4) 0.0243(10) Uani 1 1 d . . . . .
H15 H 0.1545 0.5288 0.3088 0.029 Uiso 1 1 calc R U . . .
C16 C 0.1272(2) 0.51121(13) 0.4672(4) 0.0270(10) Uani 1 1 d . . . . .
C17 C 0.1411(2) 0.51632(13) 0.5831(4) 0.0276(10) Uani 1 1 d . . . . .
H17 H 0.1165 0.5034 0.6383 0.033 Uiso 1 1 calc R U . . .
C18 C 0.1917(2) 0.54067(13) 0.6173(4) 0.0261(10) Uani 1 1 d . . . . .
H18 H 0.1999 0.5442 0.6951 0.031 Uiso 1 1 calc R U . . .
C19 C 0.0740(2) 0.48398(15) 0.4278(4) 0.0353(12) Uani 1 1 d . . . . .
H19A H 0.0449 0.5006 0.3851 0.053 Uiso 1 1 calc R U . . .
H19B H 0.0536 0.4721 0.4935 0.053 Uiso 1 1 calc R U . . .
H19C H 0.0896 0.4619 0.3798 0.053 Uiso 1 1 calc R U . . .
C20 C 0.28229(19) 0.61152(11) 0.6617(3) 0.0186(9) Uani 1 1 d . . . . .
C21 C 0.22983(19) 0.62984(12) 0.7112(4) 0.0208(9) Uani 1 1 d . . . . .
H21 H 0.1890 0.6257 0.6881 0.025 Uiso 1 1 calc R U . . .
C22 C 0.2494(2) 0.65517(12) 0.8004(4) 0.0219(9) Uani 1 1 d . . . . .
H22 H 0.2241 0.6716 0.8470 0.026 Uiso 1 1 calc R U . . .
C23 C 0.3140(2) 0.65169(12) 0.8082(4) 0.0208(9) Uani 1 1 d . . . . .
C24 C 0.3586(2) 0.67469(13) 0.8872(4) 0.0231(9) Uani 1 1 d . . . . .
C25 C 0.3211(2) 0.69940(13) 0.9765(4) 0.0279(10) Uani 1 1 d . . . . .
H25A H 0.2976 0.6803 1.0230 0.042 Uiso 1 1 calc R U . . .
H25B H 0.2934 0.7183 0.9379 0.042 Uiso 1 1 calc R U . . .
H25C H 0.3490 0.7150 1.0245 0.042 Uiso 1 1 calc R U . . .
C26 C 0.4031(2) 0.64443(13) 0.9479(4) 0.0264(10) Uani 1 1 d . . . . .
H26A H 0.3797 0.6253 0.9945 0.040 Uiso 1 1 calc R U . . .
H26B H 0.4312 0.6600 0.9956 0.040 Uiso 1 1 calc R U . . .
H26C H 0.4263 0.6290 0.8915 0.040 Uiso 1 1 calc R U . . .
C27 C 0.39298(19) 0.70539(12) 0.8106(4) 0.0208(9) Uani 1 1 d . . . . .
C28 C 0.38710(19) 0.74910(13) 0.8049(4) 0.0222(9) Uani 1 1 d . . . . .
H28 H 0.3624 0.7657 0.8520 0.027 Uiso 1 1 calc R U . . .
C29 C 0.42486(19) 0.76297(12) 0.7163(4) 0.0220(9) Uani 1 1 d . . . . .
H29 H 0.4304 0.7907 0.6941 0.026 Uiso 1 1 calc R U . . .
C30 C 0.45340(19) 0.72772(12) 0.6653(4) 0.0205(9) Uani 1 1 d . . . . .
C31 C 0.49525(18) 0.72577(12) 0.5730(4) 0.0202(9) Uani 1 1 d . . . . .
C32 C 0.52949(19) 0.76467(12) 0.5450(4) 0.0214(9) Uani 1 1 d . . . . .
C33 C 0.5560(2) 0.79002(13) 0.6300(4) 0.0252(10) Uani 1 1 d . . . . .
H33 H 0.5508 0.7831 0.7070 0.030 Uiso 1 1 calc R U . . .
C34 C 0.5898(2) 0.82525(14) 0.6006(4) 0.0295(10) Uani 1 1 d . . . . .
H34 H 0.6074 0.8414 0.6586 0.035 Uiso 1 1 calc R U . . .
C35 C 0.5983(2) 0.83719(13) 0.4872(4) 0.0287(10) Uani 1 1 d . . . . .
C36 C 0.57108(19) 0.81247(13) 0.4026(4) 0.0261(10) Uani 1 1 d . . . . .
H36 H 0.5753 0.8201 0.3259 0.031 Uiso 1 1 calc R U . . .
C37 C 0.53792(19) 0.77682(12) 0.4298(4) 0.0218(9) Uani 1 1 d . . . . .
H37 H 0.5209 0.7606 0.3713 0.026 Uiso 1 1 calc R U . . .
C38 C 0.6353(2) 0.87558(15) 0.4561(5) 0.0414(13) Uani 1 1 d . . . . .
H38A H 0.6111 0.8931 0.4064 0.062 Uiso 1 1 calc R U . . .
H38B H 0.6727 0.8674 0.4174 0.062 Uiso 1 1 calc R U . . .
H38C H 0.6457 0.8907 0.5247 0.062 Uiso 1 1 calc R U . . .
N1 N 0.47620(15) 0.65387(10) 0.4815(3) 0.0194(7) Uani 1 1 d . . . . .
N2 N 0.39409(15) 0.59792(10) 0.4799(3) 0.0185(7) Uani 1 1 d . . . . .
N3 N 0.33252(16) 0.62512(10) 0.7250(3) 0.0194(7) Uani 1 1 d . . . . .
H3A H 0.3703 0.6177 0.7131 0.023 Uiso 1 1 calc R U . . .
N4 N 0.43294(15) 0.69335(10) 0.7278(3) 0.0202(8) Uani 1 1 d . . . . .
H4 H 0.4442 0.6679 0.7154 0.024 Uiso 1 1 calc R U . . .
B1 B 0.4043(2) 0.64673(13) 0.4639(4) 0.0187(10) Uani 1 1 d . . . . .
F1 F 0.39052(10) 0.65594(7) 0.3494(2) 0.0211(5) Uani 1 1 d . . . . .
F2 F 0.36830(10) 0.67034(6) 0.53477(19) 0.0204(5) Uani 1 1 d . . . . .
B2 B 0.5076(2) 0.58103(14) 0.7308(5) 0.0294(12) Uani 1 1 d D . . . .
F3 F 0.51296(18) 0.57491(13) 0.8531(3) 0.0807(12) Uani 1 1 d . . . . .
F4 F 0.45983(18) 0.60714(13) 0.7104(3) 0.0322(14) Uani 0.684(9) 1 d D U P A 1
F5 F 0.5613(2) 0.6009(3) 0.6971(5) 0.096(3) Uani 0.684(9) 1 d D U P A 1
F6 F 0.4996(5) 0.54344(17) 0.6869(6) 0.109(4) Uani 0.684(9) 1 d D U P A 1
F4A F 0.4466(4) 0.5721(4) 0.7131(9) 0.055(4) Uani 0.316(9) 1 d D U P A 2
F5A F 0.5170(6) 0.6215(2) 0.7161(9) 0.055(4) Uani 0.316(9) 1 d D U P A 2
F6A F 0.5456(6) 0.5594(4) 0.6733(15) 0.085(5) Uani 0.316(9) 1 d D U P A 2
Cl1 Cl 0.71480(11) 0.55689(5) 0.72236(15) 0.0806(6) Uani 1 1 d . . . . .
Cl2 Cl 0.71279(6) 0.57799(4) 0.48244(13) 0.0467(4) Uani 1 1 d . . . . .
Cl3 Cl 0.71986(11) 0.64376(5) 0.65146(19) 0.0960(8) Uani 1 1 d . . . . .
C39 C 0.6911(3) 0.59378(16) 0.6212(5) 0.0539(16) Uani 1 1 d . . . . .
H39 H 0.6456 0.5952 0.6236 0.065 Uiso 1 1 calc R U . . .
Cl4 Cl 0.69045(9) 0.73106(9) 0.2728(2) 0.1117(9) Uani 1 1 d D . . . .
Cl5 Cl 0.7500 0.7500 0.4835(3) 0.179(2) Uani 1 2 d DS T P . .
C40 C 0.7356(5) 0.7669(3) 0.3488(8) 0.070(4) Uani 0.5 1 d D . P B -1
H40 H 0.7158 0.7945 0.3500 0.084 Uiso 0.5 1 calc R U P B -1

loop_
_atom_site_aniso_label
_atom_site_aniso_U_11
_atom_site_aniso_U_22
_atom_site_aniso_U_33
_atom_site_aniso_U_23
_atom_site_aniso_U_13
_atom_site_aniso_U_12
C1 0.023(2) 0.0175(19) 0.018(2) 0.0026(17) -0.0003(18) -0.0013(16)
C2 0.023(2) 0.023(2) 0.022(2) 0.0047(18) -0.0023(19) -0.0024(17)
C3 0.023(2) 0.025(2) 0.028(3) 0.000(2) 0.006(2) 0.0048(17)
C4 0.026(2) 0.0176(19) 0.018(2) 0.0020(17) 0.0041(19) 0.0040(16)
C5 0.030(2) 0.0193(19) 0.024(2) -0.0031(18) 0.003(2) 0.0012(17)
C6 0.039(3) 0.026(2) 0.024(3) -0.006(2) 0.011(2) 0.001(2)
C7 0.030(2) 0.024(2) 0.048(3) -0.002(2) 0.003(2) 0.0069(18)
C8 0.028(2) 0.0171(19) 0.020(2) 0.0013(18) -0.0020(19) 0.0051(17)
C9 0.037(3) 0.0157(19) 0.020(2) -0.0031(18) 0.000(2) 0.0053(17)
C10 0.037(3) 0.0146(19) 0.022(2) 0.0008(18) -0.001(2) -0.0015(17)
C11 0.027(2) 0.0155(18) 0.019(2) 0.0009(17) -0.0005(19) -0.0001(16)
C12 0.027(2) 0.0161(18) 0.014(2) 0.0049(16) -0.0034(18) 0.0001(16)
C13 0.024(2) 0.0175(19) 0.020(2) -0.0006(17) -0.0017(19) -0.0011(16)
C14 0.029(2) 0.0157(18) 0.017(2) 0.0015(17) 0.0002(19) 0.0011(16)
C15 0.032(2) 0.021(2) 0.019(2) -0.0001(18) -0.006(2) -0.0013(18)
C16 0.030(2) 0.023(2) 0.029(3) -0.003(2) -0.004(2) -0.0022(18)
C17 0.035(2) 0.027(2) 0.021(2) 0.003(2) 0.002(2) -0.0095(19)
C18 0.036(2) 0.026(2) 0.016(2) 0.0001(19) -0.002(2) -0.0047(19)
C19 0.036(3) 0.035(3) 0.035(3) 0.000(2) -0.002(2) -0.009(2)
C20 0.025(2) 0.0161(18) 0.014(2) 0.0025(16) 0.0013(18) -0.0052(16)
C21 0.023(2) 0.0179(19) 0.021(2) 0.0035(17) 0.0014(18) -0.0018(16)
C22 0.027(2) 0.0214(19) 0.017(2) 0.0016(18) 0.0012(19) 0.0008(18)
C23 0.030(2) 0.0187(19) 0.014(2) 0.0012(17) 0.0025(19) -0.0036(17)
C24 0.029(2) 0.022(2) 0.019(2) -0.0020(18) 0.0010(19) -0.0092(17)
C25 0.037(3) 0.030(2) 0.017(2) -0.0042(19) 0.008(2) -0.0090(19)
C26 0.032(2) 0.028(2) 0.019(2) 0.0031(19) -0.005(2) -0.0047(18)
C27 0.023(2) 0.025(2) 0.015(2) -0.0023(18) -0.0010(18) -0.0027(17)
C28 0.026(2) 0.0210(19) 0.020(2) -0.0034(18) 0.0009(19) -0.0027(17)
C29 0.029(2) 0.0186(19) 0.019(2) 0.0011(18) -0.0024(19) -0.0007(16)
C30 0.025(2) 0.0166(18) 0.020(2) -0.0003(17) -0.0022(18) -0.0030(16)
C31 0.020(2) 0.023(2) 0.017(2) 0.0015(18) -0.0048(18) -0.0006(16)
C32 0.022(2) 0.0203(19) 0.023(2) -0.0012(18) -0.0014(18) -0.0006(16)
C33 0.027(2) 0.026(2) 0.022(2) 0.0011(19) 0.001(2) -0.0037(18)
C34 0.029(2) 0.027(2) 0.032(3) -0.006(2) 0.001(2) -0.0050(19)
C35 0.029(2) 0.021(2) 0.037(3) 0.002(2) 0.004(2) -0.0017(18)
C36 0.026(2) 0.026(2) 0.026(2) 0.006(2) 0.002(2) 0.0005(18)
C37 0.023(2) 0.024(2) 0.019(2) 0.0000(18) -0.0007(18) -0.0004(17)
C38 0.041(3) 0.037(3) 0.046(3) 0.008(2) 0.003(3) -0.012(2)
N1 0.0229(18) 0.0158(16) 0.0196(19) 0.0018(14) 0.0001(15) 0.0014(13)
N2 0.0213(17) 0.0179(16) 0.0162(18) -0.0001(14) 0.0007(15) 0.0010(13)
N3 0.0231(17) 0.0199(16) 0.0151(18) -0.0005(15) 0.0009(15) -0.0024(13)
N4 0.0283(19) 0.0162(16) 0.0162(18) -0.0018(14) 0.0006(16) -0.0018(14)
B1 0.024(2) 0.014(2) 0.018(2) -0.0007(19) -0.001(2) 0.0016(17)
F1 0.0261(12) 0.0201(11) 0.0170(12) 0.0025(10) -0.0008(10) 0.0020(10)
F2 0.0240(12) 0.0180(11) 0.0192(13) -0.0007(10) 0.0031(10) 0.0005(9)
B2 0.028(3) 0.030(3) 0.031(3) 0.003(2) 0.007(2) 0.009(2)
F3 0.074(3) 0.105(3) 0.063(3) 0.031(2) -0.013(2) 0.004(2)
F4 0.037(3) 0.032(3) 0.028(2) 0.0029(18) 0.0011(19) 0.011(2)
F5 0.033(3) 0.198(9) 0.057(4) 0.032(5) 0.004(3) -0.015(4)
F6 0.220(11) 0.035(3) 0.071(4) -0.012(3) 0.012(6) 0.045(5)
F4A 0.041(6) 0.086(11) 0.040(6) 0.009(6) -0.005(5) 0.009(6)
F5A 0.074(10) 0.033(5) 0.058(7) -0.001(5) 0.013(6) 0.008(5)
F6A 0.051(8) 0.038(7) 0.165(15) -0.024(8) 0.025(9) 0.021(6)
Cl1 0.1395(18) 0.0521(9) 0.0501(10) -0.0080(8) -0.0104(11) 0.0097(10)
Cl2 0.0416(7) 0.0462(7) 0.0522(9) -0.0022(7) 0.0045(7) -0.0086(6)
Cl3 0.1452(19) 0.0426(9) 0.1001(16) -0.0249(10) 0.0469(14) -0.0244(10)
C39 0.063(4) 0.038(3) 0.061(4) -0.002(3) 0.013(3) -0.003(3)
Cl4 0.0705(12) 0.175(2) 0.0893(15) -0.0575(16) 0.0310(11) -0.0636(14)
Cl5 0.184(4) 0.295(7) 0.056(2) 0.000 0.000 -0.045(5)
C40 0.052(8) 0.074(9) 0.084(11) 0.006(8) -0.003(7) -0.005(6)

loop_
_atom_type_symbol
_atom_type_description
_atom_type_scat_dispersion_real
_atom_type_scat_dispersion_imag
_atom_type_scat_source
C C 0.0033 0.0016 'International Tables Vol C Tables 4.2.6.8 and 6.1.1.4'
H H 0.0000 0.0000 'International Tables Vol C Tables 4.2.6.8 and 6.1.1.4'
B B 0.0013 0.0007 'International Tables Vol C Tables 4.2.6.8 and 6.1.1.4'
F F 0.0171 0.0103 'International Tables Vol C Tables 4.2.6.8 and 6.1.1.4'
Cl Cl 0.1484 0.1585 'International Tables Vol C Tables 4.2.6.8 and 6.1.1.4'
N N 0.0061 0.0033 'International Tables Vol C Tables 4.2.6.8 and 6.1.1.4'

loop_
_geom_angle_atom_site_label_1
_geom_angle_atom_site_label_2
_geom_angle_atom_site_label_3
_geom_angle
_geom_angle_site_symmetry_3
C31 C1 C2 121.6(4) .
C31 C1 N1 130.5(4) .
C2 C1 N1 107.4(3) .
C3 C2 C1 108.6(4) .
C2 C3 C4 106.9(4) .
N1 C4 C3 110.5(3) .
N1 C4 C5 122.7(4) .
C3 C4 C5 126.7(4) .
C8 C5 C4 112.3(3) .
C8 C5 C7 109.3(3) .
C4 C5 C7 109.1(4) .
C8 C5 C6 108.2(4) .
C4 C5 C6 109.0(3) .
C7 C5 C6 108.8(4) .
N2 C8 C9 111.1(4) .
N2 C8 C5 123.2(3) .
C9 C8 C5 125.5(4) .
C10 C9 C8 106.5(4) .
C9 C10 C11 108.8(4) .
C12 C11 C10 121.7(4) .
C12 C11 N2 131.0(4) .
C10 C11 N2 107.0(3) .
C11 C12 C20 127.0(4) .
C11 C12 C13 115.3(4) .
C20 C12 C13 117.6(4) .
C18 C13 C14 117.6(4) .
C18 C13 C12 123.0(4) .
C14 C13 C12 119.4(4) .
C15 C14 C13 121.3(4) .
C14 C15 C16 120.9(4) .
C15 C16 C17 118.7(4) .
C15 C16 C19 119.7(4) .
C17 C16 C19 121.7(4) .
C16 C17 C18 120.7(4) .
C17 C18 C13 120.8(4) .
N3 C20 C21 106.4(3) .
N3 C20 C12 124.3(4) .
C21 C20 C12 129.3(4) .
C22 C21 C20 108.0(4) .
C21 C22 C23 107.8(4) .
N3 C23 C22 107.4(4) .
N3 C23 C24 123.5(4) .
C22 C23 C24 129.1(4) .
C27 C24 C23 105.4(3) .
C27 C24 C26 111.9(3) .
C23 C24 C26 111.6(3) .
C27 C24 C25 108.8(3) .
C23 C24 C25 109.0(3) .
C26 C24 C25 110.0(4) .
N4 C27 C28 107.9(4) .
N4 C27 C24 123.1(3) .
C28 C27 C24 128.8(4) .
C29 C28 C27 107.5(4) .
C28 C29 C30 108.2(4) .
N4 C30 C31 124.7(4) .
N4 C30 C29 105.8(4) .
C31 C30 C29 129.5(4) .
C30 C31 C1 127.7(4) .
C30 C31 C32 116.8(4) .
C1 C31 C32 115.5(4) .
C33 C32 C37 117.5(4) .
C33 C32 C31 122.2(4) .
C37 C32 C31 120.4(4) .
C34 C33 C32 120.7(4) .
C33 C34 C35 122.0(4) .
C34 C35 C36 117.5(4) .
C34 C35 C38 121.5(4) .
C36 C35 C38 121.0(4) .
C37 C36 C35 121.6(4) .
C36 C37 C32 120.8(4) .
C4 N1 C1 106.6(3) .
C4 N1 B1 116.9(3) .
C1 N1 B1 131.2(3) .
C8 N2 C11 106.5(3) .
C8 N2 B1 116.7(3) .
C11 N2 B1 131.4(3) .
C23 N3 C20 110.4(3) .
C27 N4 C30 110.6(3) .
F2 B1 F1 109.9(3) .
F2 B1 N1 113.6(3) .
F1 B1 N1 107.6(3) .
F2 B1 N2 113.3(3) .
F1 B1 N2 106.8(3) .
N1 B1 N2 105.2(3) .
F6A B2 F5A 111.6(9) .
F6 B2 F4 113.5(6) .
F6A B2 F4A 115.6(9) .
F5A B2 F4A 109.6(8) .
F6 B2 F5 114.8(7) .
F4 B2 F5 107.8(5) .
F6A B2 F3 113.3(9) .
F6 B2 F3 105.6(5) .
F5A B2 F3 104.4(6) .
F4 B2 F3 108.6(4) .
F4A B2 F3 101.5(6) .
F5 B2 F3 106.0(5) .
Cl1 C39 Cl3 112.2(4) .
Cl1 C39 Cl2 110.4(3) .
Cl3 C39 Cl2 110.7(3) .
Cl5 C40 Cl4 111.4(5) .
Cl5 C40 Cl4 107.6(6) 2_665
Cl4 C40 Cl4 105.4(6) 2_665

loop_
_geom_bond_atom_site_label_1
_geom_bond_atom_site_label_2
_geom_bond_distance
_geom_bond_site_symmetry_2
C1 C31 1.404(6) .
C1 C2 1.413(6) .
C1 N1 1.421(5) .
C2 C3 1.377(6) .
C3 C4 1.404(6) .
C4 N1 1.366(5) .
C4 C5 1.503(6) .
C5 C8 1.502(6) .
C5 C7 1.546(6) .
C5 C6 1.562(6) .
C8 N2 1.356(5) .
C8 C9 1.406(6) .
C9 C10 1.368(6) .
C10 C11 1.420(5) .
C11 C12 1.407(6) .
C11 N2 1.422(5) .
C12 C20 1.420(6) .
C12 C13 1.477(5) .
C13 C18 1.398(6) .
C13 C14 1.402(6) .
C14 C15 1.380(6) .
C15 C16 1.387(6) .
C16 C17 1.391(6) .
C16 C19 1.511(6) .
C17 C18 1.397(6) .
C20 N3 1.380(5) .
C20 C21 1.397(6) .
C21 C22 1.383(6) .
C22 C23 1.399(6) .
C23 N3 1.349(5) .
C23 C24 1.520(6) .
C24 C27 1.519(6) .
C24 C26 1.534(6) .
C24 C25 1.535(6) .
C27 N4 1.349(5) .
C27 C28 1.404(6) .
C28 C29 1.387(6) .
C29 C30 1.414(6) .
C30 N4 1.389(5) .
C30 C31 1.404(6) .
C31 C32 1.482(5) .
C32 C33 1.401(6) .
C32 C37 1.408(6) .
C33 C34 1.385(6) .
C34 C35 1.386(7) .
C35 C36 1.392(6) .
C35 C38 1.506(6) .
C36 C37 1.382(6) .
N1 B1 1.580(6) .
N2 B1 1.586(5) .
B1 F2 1.361(5) .
B1 F1 1.397(5) .
B2 F6A 1.265(10) .
B2 F6 1.316(7) .
B2 F5A 1.322(9) .
B2 F4 1.345(6) .
B2 F4A 1.359(9) .
B2 F5 1.379(7) .
B2 F3 1.442(7) .
Cl1 C39 1.743(6) .
Cl2 C39 1.756(6) .
Cl3 C39 1.749(6) .
Cl4 C40 1.743(8) .
Cl5 C40 1.686(8) .
C40 Cl4 1.823(13) 2_665
